data_8101984
loop_
_publ_author_name
'Ernst, R. D.'
'Harvey, B. G.'
'Arif, A. M.'

_publ_section_title
;
Crystal structure of (hydrido)(\h^3^-butenyl)-bis(\h^5
^-pentamethylcyclopentadienyl)zirconium, Zr(C~4~H~7~)[C~5~(CH~3~)~5~]
~2~(H)
;
_journal_issue 3
_journal_name_full 'Zeitschrift f\"ur Kristallographie - New Crystal Structures'
_journal_page_first 291
_journal_page_last 292
_journal_volume 221
_journal_year 2006
_chemical_formula_moiety 'C24 H38 Zr'
_chemical_formula_structural Zr(C4H7)(C5Me5)2(H)
_chemical_formula_sum 'C24 H38 Zr'
_chemical_formula_weight 417.76
_chemical_name_systematic
; 
(hydrido)(\h^3^-butenyl)bis(\h^5^-pentamethyl-cyclopentadienyl)zirconium
;
_space_group_IT_number 2
_symmetry_cell_setting triclinic
_symmetry_space_group_name_Hall '-P 1'
_symmetry_space_group_name_H-M 'P -1'
_atom_sites_solution_hydrogens geom
_atom_sites_solution_primary direct
_atom_sites_solution_secondary difmap
_audit_creation_method SHELXL-97
_cell_angle_alpha 81.9771(18)
_cell_angle_beta 88.1165(16)
_cell_angle_gamma 72.5567(18)
_cell_formula_units_Z 2
_cell_length_a 8.6524(3)
_cell_length_b 9.3669(2)
_cell_length_c 14.2269(5)
_cell_measurement_reflns_used 3158
_cell_measurement_temperature 150(1)
_cell_measurement_theta_max 27.485
_cell_measurement_theta_min 1.018
_cell_volume 1089.20(6)
_computing_cell_refinement DENZO-SMN
_computing_data_collection 'Nonius COLLECT'
_computing_data_reduction DENZO-SMN
_computing_molecular_graphics 'WinGX, Ortep3'
_computing_structure_refinement 'SHELXL-97 (Sheldrick, 1997)'
_computing_structure_solution SIR97
_diffrn_ambient_temperature 150(1)
_diffrn_measured_fraction_theta_full 0.984
_diffrn_measured_fraction_theta_max 0.984
_diffrn_measurement_device_type 'Nonius KappaCCD'
_diffrn_measurement_method phi/omega
_diffrn_radiation_monochromator graphite
_diffrn_radiation_source 'fine-focus sealed tube'
_diffrn_radiation_type MoK\a
_diffrn_radiation_wavelength 0.71073
_diffrn_reflns_av_R_equivalents 0.0255
_diffrn_reflns_av_sigmaI/netI 0.0532
_diffrn_reflns_limit_h_max 11
_diffrn_reflns_limit_h_min -11
_diffrn_reflns_limit_k_max 12
_diffrn_reflns_limit_k_min -12
_diffrn_reflns_limit_l_max 18
_diffrn_reflns_limit_l_min -16
_diffrn_reflns_number 7472
_diffrn_reflns_theta_full 27.49
_diffrn_reflns_theta_max 27.49
_diffrn_reflns_theta_min 2.55
_exptl_absorpt_coefficient_mu 0.509
_exptl_absorpt_correction_T_max 0.9604
_exptl_absorpt_correction_T_min 0.8707
_exptl_absorpt_correction_type multi-scan
_exptl_absorpt_process_details 'DENZO-SMN (Otwinowski & Minor, 1997)'
_exptl_crystal_colour colorless
_exptl_crystal_density_diffrn 1.274
_exptl_crystal_density_method 'not measured'
_exptl_crystal_description plate
_exptl_crystal_F_000 444
_exptl_crystal_size_max 0.28
_exptl_crystal_size_mid 0.20
_exptl_crystal_size_min 0.08
_refine_diff_density_max 0.596
_refine_diff_density_min -0.642
_refine_diff_density_rms 0.076
_refine_ls_extinction_method none
_refine_ls_goodness_of_fit_ref 1.049
_refine_ls_hydrogen_treatment mixed
_refine_ls_matrix_type full
_refine_ls_number_parameters 268
_refine_ls_number_reflns 4918
_refine_ls_number_restraints 0
_refine_ls_restrained_S_all 1.049
_refine_ls_R_factor_all 0.0453
_refine_ls_R_factor_gt 0.0340
_refine_ls_shift/su_max 0.001
_refine_ls_shift/su_mean 0.000
_refine_ls_structure_factor_coef Fsqd
_refine_ls_weighting_details 'calc w=1/[\s^2^(Fo^2^)+(0.0266P)^2^+0.6290P] where P=(Fo^2^+2Fc^2^)/3'
_refine_ls_weighting_scheme calc
_refine_ls_wR_factor_gt 0.0738
_refine_ls_wR_factor_ref 0.0790
_reflns_number_gt 4230
_reflns_number_total 4918
_reflns_threshold_expression >2sigma(I)
_cod_data_source_file 1267-1795.cff
_cod_data_source_block rde109
_cod_depositor_comments
;
The following automatic conversions were performed:
'_symmetry_cell_setting' value 'Triclinic' changed to 'triclinic'
according to '/home/saulius/struct/CIF-dictionaries/cif_core.dic'
dictionary named 'cif_core.dic' version 2.4.1 from
2010-06-29.

'_exptl_absorpt_correction_type' value 'Multi-scan' changed
to 'multi-scan' according to
'/home/saulius/struct/CIF-dictionaries/cif_core.dic' dictionary named
'cif_core.dic' version 2.4.1 from 2010-06-29.

Automatic conversion script
Id: cif_fix_enum 1555 2011-01-17 13:19:09Z saulius 
;
_cod_original_sg_symbol_H-M P-1
_cod_database_code 8101984

loop_
_symmetry_equiv_pos_as_xyz
'x, y, z'
'-x, -y, -z'

loop_
_atom_site_label
_atom_site_type_symbol
_atom_site_fract_x
_atom_site_fract_y
_atom_site_fract_z
_atom_site_U_iso_or_equiv
_atom_site_adp_type
_atom_site_occupancy
_atom_site_symmetry_multiplicity
_atom_site_Wyckoff_symbol
_atom_site_calc_flag
_atom_site_refinement_flags
_atom_site_disorder_assembly
_atom_site_disorder_group
Zr1 Zr 0.70646(2) 0.28770(2) 0.238445(15) 0.01669(7) Uani 1 2 i d . . .
H1 H 0.583(3) 0.372(3) 0.1373(17) 0.024(6) Uiso 1 2 i d . . .
C1 C 0.7007(3) 0.5350(2) 0.30412(18) 0.0245(5) Uani 1 2 i d . . .
C2 C 0.7159(3) 0.4206(2) 0.38309(17) 0.0248(5) Uani 1 2 i d . . .
C3 C 0.5700(3) 0.3813(2) 0.39048(16) 0.0231(5) Uani 1 2 i d . . .
C4 C 0.4676(3) 0.4659(2) 0.31331(16) 0.0221(5) Uani 1 2 i d . . .
C5 C 0.5491(3) 0.5622(2) 0.26082(17) 0.0228(5) Uani 1 2 i d . . .
C6 C 0.8132(3) 0.6304(3) 0.2807(2) 0.0402(7) Uani 1 2 i d . . .
H6A H 0.8710 0.6051 0.2220 0.060 Uiso 1 2 i calc R . .
H6B H 0.8916 0.6106 0.3327 0.060 Uiso 1 2 i calc R . .
H6C H 0.7502 0.7375 0.2722 0.060 Uiso 1 2 i calc R . .
C7 C 0.8502(3) 0.3688(3) 0.4559(2) 0.0400(7) Uani 1 2 i d . . .
H7A H 0.8323 0.4419 0.5012 0.060 Uiso 1 2 i calc R . .
H7B H 0.9542 0.3610 0.4243 0.060 Uiso 1 2 i calc R . .
H7C H 0.8517 0.2699 0.4898 0.060 Uiso 1 2 i calc R . .
C8 C 0.5219(4) 0.2951(3) 0.47797(18) 0.0355(6) Uani 1 2 i d . . .
H8A H 0.6055 0.1978 0.4934 0.053 Uiso 1 2 i calc R . .
H8B H 0.4185 0.2777 0.4663 0.053 Uiso 1 2 i calc R . .
H8C H 0.5106 0.3536 0.5311 0.053 Uiso 1 2 i calc R . .
C9 C 0.2948(3) 0.4731(3) 0.2961(2) 0.0330(6) Uani 1 2 i d . . .
H9A H 0.2232 0.5728 0.3059 0.050 Uiso 1 2 i calc R . .
H9B H 0.2661 0.3952 0.3403 0.050 Uiso 1 2 i calc R . .
H9C H 0.2824 0.4559 0.2307 0.050 Uiso 1 2 i calc R . .
C10 C 0.4763(3) 0.6855(3) 0.1812(2) 0.0355(6) Uani 1 2 i d . . .
H10A H 0.4302 0.7811 0.2068 0.053 Uiso 1 2 i calc R . .
H10B H 0.3907 0.6603 0.1498 0.053 Uiso 1 2 i calc R . .
H10C H 0.5605 0.6955 0.1352 0.053 Uiso 1 2 i calc R . .
C11 C 0.7355(3) 0.0605(2) 0.14916(16) 0.0210(5) Uani 1 2 i d . . .
C12 C 0.8456(3) 0.0055(2) 0.22668(17) 0.0224(5) Uani 1 2 i d . . .
C13 C 0.7554(3) 0.0154(2) 0.31190(16) 0.0212(5) Uani 1 2 i d . . .
C14 C 0.5877(3) 0.0699(2) 0.28626(16) 0.0197(4) Uani 1 2 i d . . .
C15 C 0.5763(3) 0.1000(2) 0.18585(16) 0.0190(4) Uani 1 2 i d . . .
C16 C 0.7748(3) 0.0536(3) 0.04626(18) 0.0328(6) Uani 1 2 i d . . .
H16A H 0.8846 0.0608 0.0346 0.049 Uiso 1 2 i calc R . .
H16B H 0.6972 0.1378 0.0076 0.049 Uiso 1 2 i calc R . .
H16C H 0.7682 -0.0422 0.0292 0.049 Uiso 1 2 i calc R . .
C17 C 1.0234(3) -0.0761(3) 0.2198(2) 0.0329(6) Uani 1 2 i d . . .
H17A H 1.0372 -0.1777 0.2040 0.049 Uiso 1 2 i calc R . .
H17B H 1.0768 -0.0837 0.2808 0.049 Uiso 1 2 i calc R . .
H17C H 1.0720 -0.0201 0.1702 0.049 Uiso 1 2 i calc R . .
C18 C 0.8260(3) -0.0457(3) 0.40996(18) 0.0316(6) Uani 1 2 i d . . .
H18A H 0.8741 -0.1554 0.4147 0.047 Uiso 1 2 i calc R . .
H18B H 0.7401 -0.0223 0.4571 0.047 Uiso 1 2 i calc R . .
H18C H 0.9096 0.0009 0.4219 0.047 Uiso 1 2 i calc R . .
C19 C 0.4472(3) 0.0584(3) 0.34863(18) 0.0272(5) Uani 1 2 i d . . .
H19A H 0.3562 0.1506 0.3344 0.041 Uiso 1 2 i calc R . .
H19B H 0.4794 0.0461 0.4154 0.041 Uiso 1 2 i calc R . .
H19C H 0.4143 -0.0290 0.3367 0.041 Uiso 1 2 i calc R . .
C20 C 0.4219(3) 0.1436(3) 0.12875(18) 0.0272(5) Uani 1 2 i d . . .
H20A H 0.4369 0.1977 0.0667 0.041 Uiso 1 2 i calc R . .
H20B H 0.3344 0.2091 0.1625 0.041 Uiso 1 2 i calc R . .
H20C H 0.3939 0.0524 0.1199 0.041 Uiso 1 2 i calc R . .
C21 C 0.9875(3) 0.2681(3) 0.23885(19) 0.0270(5) Uani 1 2 i d . . .
H21A H 0.993(3) 0.352(3) 0.2644(18) 0.027(7) Uiso 1 2 i d . . .
H21B H 1.071(3) 0.176(3) 0.2631(18) 0.028(7) Uiso 1 2 i d . . .
C22 C 0.9521(3) 0.2938(3) 0.13906(19) 0.0284(5) Uani 1 2 i d . . .
H22 H 0.996(3) 0.207(3) 0.1007(18) 0.025(6) Uiso 1 2 i d . . .
C23 C 0.8381(3) 0.4153(3) 0.09181(19) 0.0298(6) Uani 1 2 i d . . .
H23 H 0.798(3) 0.501(3) 0.1204(18) 0.024(6) Uiso 1 2 i d . . .
C24 C 0.8027(4) 0.4355(4) -0.0126(2) 0.0399(7) Uani 1 2 i d . . .
H24A H 0.687(4) 0.476(3) -0.027(2) 0.042(8) Uiso 1 2 i d . . .
H24B H 0.858(4) 0.504(4) -0.047(3) 0.067(11) Uiso 1 2 i d . . .
H24C H 0.852(4) 0.336(4) -0.040(2) 0.050(9) Uiso 1 2 i d . . .

loop_
_atom_site_aniso_label
_atom_site_aniso_U_11
_atom_site_aniso_U_22
_atom_site_aniso_U_33
_atom_site_aniso_U_23
_atom_site_aniso_U_13
_atom_site_aniso_U_12
Zr1 0.01390(11) 0.01485(11) 0.02148(12) -0.00246(8) -0.00032(8) -0.00448(8)
C1 0.0224(11) 0.0157(10) 0.0371(14) -0.0098(9) -0.0007(10) -0.0053(9)
C2 0.0261(12) 0.0197(11) 0.0278(13) -0.0104(9) -0.0045(10) -0.0020(9)
C3 0.0278(12) 0.0161(10) 0.0238(12) -0.0075(9) 0.0019(10) -0.0019(9)
C4 0.0212(11) 0.0181(10) 0.0257(12) -0.0073(9) 0.0019(9) -0.0021(9)
C5 0.0238(11) 0.0126(10) 0.0303(13) -0.0054(9) -0.0014(10) -0.0014(9)
C6 0.0387(15) 0.0289(13) 0.062(2) -0.0137(13) -0.0008(14) -0.0197(12)
C7 0.0398(15) 0.0416(15) 0.0367(16) -0.0128(12) -0.0145(12) -0.0044(13)
C8 0.0520(17) 0.0282(13) 0.0259(13) -0.0059(10) 0.0090(12) -0.0114(12)
C9 0.0194(12) 0.0341(13) 0.0446(16) -0.0108(12) 0.0023(11) -0.0044(10)
C10 0.0402(15) 0.0196(12) 0.0399(16) 0.0017(11) -0.0052(12) -0.0005(11)
C11 0.0209(11) 0.0173(10) 0.0259(12) -0.0082(9) 0.0010(9) -0.0051(9)
C12 0.0196(11) 0.0134(10) 0.0325(13) -0.0047(9) -0.0007(9) -0.0016(9)
C13 0.0225(11) 0.0145(10) 0.0264(12) -0.0022(9) -0.0062(9) -0.0048(9)
C14 0.0220(11) 0.0156(10) 0.0231(12) -0.0032(8) 0.0002(9) -0.0079(9)
C15 0.0191(10) 0.0168(10) 0.0233(11) -0.0042(8) -0.0022(9) -0.0078(9)
C16 0.0333(14) 0.0401(14) 0.0284(14) -0.0139(11) 0.0067(11) -0.0123(12)
C17 0.0199(12) 0.0241(12) 0.0511(17) -0.0076(11) -0.0001(11) 0.0001(10)
C18 0.0371(14) 0.0236(12) 0.0308(14) 0.0019(10) -0.0102(11) -0.0052(11)
C19 0.0284(12) 0.0297(12) 0.0279(13) -0.0023(10) 0.0029(10) -0.0163(10)
C20 0.0250(12) 0.0307(12) 0.0285(13) -0.0027(10) -0.0059(10) -0.0120(10)
C21 0.0155(11) 0.0252(12) 0.0417(15) -0.0066(11) -0.0014(10) -0.0073(10)
C22 0.0194(11) 0.0307(13) 0.0375(15) -0.0040(11) 0.0060(10) -0.0120(10)
C23 0.0281(13) 0.0290(13) 0.0355(15) -0.0030(11) 0.0059(11) -0.0144(11)
C24 0.0409(17) 0.0474(17) 0.0324(15) 0.0043(13) 0.0016(13) -0.0194(14)

loop_
_atom_type_symbol
_atom_type_description
_atom_type_scat_dispersion_real
_atom_type_scat_dispersion_imag
_atom_type_scat_source
C C 0.0033 0.0016 'International Tables Vol C Tables 4.2.6.8 and 6.1.1.4'
H H 0.0000 0.0000 'International Tables Vol C Tables 4.2.6.8 and 6.1.1.4'
Zr Zr -2.9673 0.5597 'International Tables Vol C Tables 4.2.6.8 and 6.1.1.4'

loop_
_geom_angle_atom_site_label_1
_geom_angle_atom_site_label_2
_geom_angle_atom_site_label_3
_geom_angle
_geom_angle_site_symmetry_1
_geom_angle_site_symmetry_3
_geom_angle_publ_flag
C21 Zr1 C22 33.83(9) . . ?
C21 Zr1 C13 93.08(8) . . ?
C22 Zr1 C13 106.14(8) . . ?
C21 Zr1 C4 130.47(8) . . ?
C22 Zr1 C4 140.06(8) . . ?
C13 Zr1 C4 112.05(7) . . ?
C21 Zr1 C14 125.34(8) . . ?
C22 Zr1 C14 129.29(7) . . ?
C13 Zr1 C14 32.61(7) . . ?
C4 Zr1 C14 90.31(7) . . ?
C21 Zr1 C15 127.20(8) . . ?
C22 Zr1 C15 110.27(8) . . ?
C13 Zr1 C15 53.77(7) . . ?
C4 Zr1 C15 101.56(7) . . ?
C14 Zr1 C15 32.25(7) . . ?
C21 Zr1 C2 80.60(8) . . ?
C22 Zr1 C2 107.62(8) . . ?
C13 Zr1 C2 102.57(7) . . ?
C4 Zr1 C2 53.33(7) . . ?
C14 Zr1 C2 109.58(7) . . ?
C15 Zr1 C2 139.68(7) . . ?
C21 Zr1 C3 111.06(8) . . ?
C22 Zr1 C3 139.55(8) . . ?
C13 Zr1 C3 91.01(7) . . ?
C4 Zr1 C3 32.28(7) . . ?
C14 Zr1 C3 83.73(7) . . ?
C15 Zr1 C3 109.41(7) . . ?
C2 Zr1 C3 31.99(7) . . ?
C21 Zr1 C11 96.00(8) . . ?
C22 Zr1 C11 79.65(8) . . ?
C13 Zr1 C11 53.48(7) . . ?
C4 Zr1 C11 133.41(7) . . ?
C14 Zr1 C11 53.22(7) . . ?
C15 Zr1 C11 32.09(7) . . ?
C2 Zr1 C11 155.82(8) . . ?
C3 Zr1 C11 136.94(7) . . ?
C21 Zr1 C12 76.77(8) . . ?
C22 Zr1 C12 77.30(8) . . ?
C13 Zr1 C12 32.20(7) . . ?
C4 Zr1 C12 142.57(7) . . ?
C14 Zr1 C12 53.15(7) . . ?
C15 Zr1 C12 53.03(7) . . ?
C2 Zr1 C12 125.64(7) . . ?
C3 Zr1 C12 122.67(7) . . ?
C11 Zr1 C12 31.89(7) . . ?
C21 Zr1 C5 107.13(8) . . ?
C22 Zr1 C5 107.88(8) . . ?
C13 Zr1 C5 142.89(7) . . ?
C4 Zr1 C5 32.23(7) . . ?
C14 Zr1 C5 121.87(7) . . ?
C15 Zr1 C5 124.12(7) . . ?
C2 Zr1 C5 52.83(7) . . ?
C3 Zr1 C5 52.98(7) . . ?
C11 Zr1 C5 148.22(7) . . ?
C12 Zr1 C5 174.79(7) . . ?
C21 Zr1 C1 78.82(8) . . ?
C22 Zr1 C1 91.76(8) . . ?
C13 Zr1 C1 134.31(8) . . ?
C4 Zr1 C1 52.82(7) . . ?
C14 Zr1 C1 136.33(7) . . ?
C15 Zr1 C1 153.98(7) . . ?
C2 Zr1 C1 31.90(8) . . ?
C3 Zr1 C1 52.64(7) . . ?
C11 Zr1 C1 170.37(7) . . ?
C12 Zr1 C1 150.10(7) . . ?
C5 Zr1 C1 31.44(7) . . ?
C21 Zr1 H1 121.3(8) . . ?
C22 Zr1 H1 88.9(8) . . ?
C13 Zr1 H1 123.8(8) . . ?
C4 Zr1 H1 79.6(7) . . ?
C14 Zr1 H1 97.4(8) . . ?
C15 Zr1 H1 70.2(8) . . ?
C2 Zr1 H1 124.2(7) . . ?
C3 Zr1 H1 111.8(7) . . ?
C11 Zr1 H1 78.1(7) . . ?
C12 Zr1 H1 109.8(7) . . ?
C5 Zr1 H1 71.4(7) . . ?
C1 Zr1 H1 97.5(7) . . ?
C5 C1 C2 108.3(2) . . ?
C5 C1 C6 125.0(2) . . ?
C2 C1 C6 125.9(2) . . ?
C5 C1 Zr1 73.47(12) . . ?
C2 C1 Zr1 72.57(12) . . ?
C6 C1 Zr1 127.93(16) . . ?
C3 C2 C1 107.9(2) . . ?
C3 C2 C7 125.2(2) . . ?
C1 C2 C7 126.2(2) . . ?
C3 C2 Zr1 74.04(13) . . ?
C1 C2 Zr1 75.53(13) . . ?
C7 C2 Zr1 124.22(15) . . ?
C2 C3 C4 108.0(2) . . ?
C2 C3 C8 123.6(2) . . ?
C4 C3 C8 126.9(2) . . ?
C2 C3 Zr1 73.97(13) . . ?
C4 C3 Zr1 73.04(12) . . ?
C8 C3 Zr1 130.04(15) . . ?
C3 C4 C5 107.7(2) . . ?
C3 C4 C9 127.4(2) . . ?
C5 C4 C9 124.3(2) . . ?
C3 C4 Zr1 74.68(12) . . ?
C5 C4 Zr1 75.34(12) . . ?
C9 C4 Zr1 122.73(15) . . ?
C1 C5 C4 108.1(2) . . ?
C1 C5 C10 125.9(2) . . ?
C4 C5 C10 125.5(2) . . ?
C1 C5 Zr1 75.09(12) . . ?
C4 C5 Zr1 72.43(11) . . ?
C10 C5 Zr1 124.52(16) . . ?
C1 C6 H6A 109.5 . . ?
C1 C6 H6B 109.5 . . ?
H6A C6 H6B 109.5 . . ?
C1 C6 H6C 109.5 . . ?
H6A C6 H6C 109.5 . . ?
H6B C6 H6C 109.5 . . ?
C2 C7 H7A 109.5 . . ?
C2 C7 H7B 109.5 . . ?
H7A C7 H7B 109.5 . . ?
C2 C7 H7C 109.5 . . ?
H7A C7 H7C 109.5 . . ?
H7B C7 H7C 109.5 . . ?
C3 C8 H8A 109.5 . . ?
C3 C8 H8B 109.5 . . ?
H8A C8 H8B 109.5 . . ?
C3 C8 H8C 109.5 . . ?
H8A C8 H8C 109.5 . . ?
H8B C8 H8C 109.5 . . ?
C4 C9 H9A 109.5 . . ?
C4 C9 H9B 109.5 . . ?
H9A C9 H9B 109.5 . . ?
C4 C9 H9C 109.5 . . ?
H9A C9 H9C 109.5 . . ?
H9B C9 H9C 109.5 . . ?
C5 C10 H10A 109.5 . . ?
C5 C10 H10B 109.5 . . ?
H10A C10 H10B 109.5 . . ?
C5 C10 H10C 109.5 . . ?
H10A C10 H10C 109.5 . . ?
H10B C10 H10C 109.5 . . ?
C12 C11 C15 108.1(2) . . ?
C12 C11 C16 126.7(2) . . ?
C15 C11 C16 124.4(2) . . ?
C12 C11 Zr1 74.42(12) . . ?
C15 C11 Zr1 73.28(12) . . ?
C16 C11 Zr1 126.29(16) . . ?
C11 C12 C13 108.25(19) . . ?
C11 C12 C17 125.5(2) . . ?
C13 C12 C17 125.3(2) . . ?
C11 C12 Zr1 73.69(12) . . ?
C13 C12 Zr1 71.99(12) . . ?
C17 C12 Zr1 128.81(15) . . ?
C12 C13 C14 107.6(2) . . ?
C12 C13 C18 124.9(2) . . ?
C14 C13 C18 126.9(2) . . ?
C12 C13 Zr1 75.80(12) . . ?
C14 C13 Zr1 74.36(12) . . ?
C18 C13 Zr1 123.32(15) . . ?
C15 C14 C13 107.95(19) . . ?
C15 C14 C19 123.2(2) . . ?
C13 C14 C19 126.9(2) . . ?
C15 C14 Zr1 74.07(12) . . ?
C13 C14 Zr1 73.03(12) . . ?
C19 C14 Zr1 131.31(15) . . ?
C11 C15 C14 108.07(19) . . ?
C11 C15 C20 126.0(2) . . ?
C14 C15 C20 125.4(2) . . ?
C11 C15 Zr1 74.63(12) . . ?
C14 C15 Zr1 73.69(12) . . ?
C20 C15 Zr1 124.56(14) . . ?
C11 C16 H16A 109.5 . . ?
C11 C16 H16B 109.5 . . ?
H16A C16 H16B 109.5 . . ?
C11 C16 H16C 109.5 . . ?
H16A C16 H16C 109.5 . . ?
H16B C16 H16C 109.5 . . ?
C12 C17 H17A 109.5 . . ?
C12 C17 H17B 109.5 . . ?
H17A C17 H17B 109.5 . . ?
C12 C17 H17C 109.5 . . ?
H17A C17 H17C 109.5 . . ?
H17B C17 H17C 109.5 . . ?
C13 C18 H18A 109.5 . . ?
C13 C18 H18B 109.5 . . ?
H18A C18 H18B 109.5 . . ?
C13 C18 H18C 109.5 . . ?
H18A C18 H18C 109.5 . . ?
H18B C18 H18C 109.5 . . ?
C14 C19 H19A 109.5 . . ?
C14 C19 H19B 109.5 . . ?
H19A C19 H19B 109.5 . . ?
C14 C19 H19C 109.5 . . ?
H19A C19 H19C 109.5 . . ?
H19B C19 H19C 109.5 . . ?
C15 C20 H20A 109.5 . . ?
C15 C20 H20B 109.5 . . ?
H20A C20 H20B 109.5 . . ?
C15 C20 H20C 109.5 . . ?
H20A C20 H20C 109.5 . . ?
H20B C20 H20C 109.5 . . ?
C22 C21 Zr1 78.47(14) . . ?
C22 C21 H21A 115.0(16) . . ?
Zr1 C21 H21A 105.0(15) . . ?
C22 C21 H21B 117.3(15) . . ?
Zr1 C21 H21B 123.0(15) . . ?
H21A C21 H21B 113(2) . . ?
C23 C22 C21 126.2(2) . . ?
C23 C22 Zr1 79.97(14) . . ?
C21 C22 Zr1 67.70(13) . . ?
C23 C22 H22 114.1(14) . . ?
C21 C22 H22 118.4(14) . . ?
Zr1 C22 H22 116.0(14) . . ?
C22 C23 C24 124.3(3) . . ?
C22 C23 Zr1 69.49(14) . . ?
C24 C23 Zr1 130.62(18) . . ?
C22 C23 H23 118.9(16) . . ?
C24 C23 H23 115.0(16) . . ?
Zr1 C23 H23 84.0(16) . . ?
C23 C24 H24A 112.2(18) . . ?
C23 C24 H24B 110.4(17) . . ?
H24A C24 H24B 111(2) . . ?
C23 C24 H24C 110(2) . . ?
H24A C24 H24C 109(3) . . ?
H24B C24 H24C 104(3) . . ?

loop_
_geom_bond_atom_site_label_1
_geom_bond_atom_site_label_2
_geom_bond_distance
_geom_bond_site_symmetry_2
_geom_bond_publ_flag
Zr1 C21 2.383(2) . ?
Zr1 C22 2.524(2) . ?
Zr1 C13 2.533(2) . ?
Zr1 C4 2.544(2) . ?
Zr1 C14 2.550(2) . ?
Zr1 C15 2.555(2) . ?
Zr1 C2 2.565(2) . ?
Zr1 C3 2.566(2) . ?
Zr1 C11 2.573(2) . ?
Zr1 C12 2.582(2) . ?
Zr1 C5 2.582(2) . ?
Zr1 C1 2.603(2) . ?
Zr1 C23 2.654(3) . ?
Zr1 H1 1.76(2) . ?
C1 C5 1.405(3) . ?
C1 C2 1.420(3) . ?
C1 C6 1.508(3) . ?
C2 C3 1.414(3) . ?
C2 C7 1.504(3) . ?
C3 C4 1.421(3) . ?
C3 C8 1.504(3) . ?
C4 C5 1.424(3) . ?
C4 C9 1.504(3) . ?
C5 C10 1.503(3) . ?
C6 H6A 0.9800 . ?
C6 H6B 0.9800 . ?
C6 H6C 0.9800 . ?
C7 H7A 0.9800 . ?
C7 H7B 0.9800 . ?
C7 H7C 0.9800 . ?
C8 H8A 0.9800 . ?
C8 H8B 0.9800 . ?
C8 H8C 0.9800 . ?
C9 H9A 0.9800 . ?
C9 H9B 0.9800 . ?
C9 H9C 0.9800 . ?
C10 H10A 0.9800 . ?
C10 H10B 0.9800 . ?
C10 H10C 0.9800 . ?
C11 C12 1.416(3) . ?
C11 C15 1.417(3) . ?
C11 C16 1.498(3) . ?
C12 C13 1.419(3) . ?
C12 C17 1.506(3) . ?
C13 C14 1.427(3) . ?
C13 C18 1.507(3) . ?
C14 C15 1.418(3) . ?
C14 C19 1.503(3) . ?
C15 C20 1.504(3) . ?
C16 H16A 0.9800 . ?
C16 H16B 0.9800 . ?
C16 H16C 0.9800 . ?
C17 H17A 0.9800 . ?
C17 H17B 0.9800 . ?
C17 H17C 0.9800 . ?
C18 H18A 0.9800 . ?
C18 H18B 0.9800 . ?
C18 H18C 0.9800 . ?
C19 H19A 0.9800 . ?
C19 H19B 0.9800 . ?
C19 H19C 0.9800 . ?
C20 H20A 0.9800 . ?
C20 H20B 0.9800 . ?
C20 H20C 0.9800 . ?
C21 C22 1.434(4) . ?
C21 H21A 0.92(3) . ?
C21 H21B 0.97(3) . ?
C22 C23 1.369(4) . ?
C22 H22 1.02(2) . ?
C23 C24 1.501(4) . ?
C23 H23 0.92(2) . ?
C24 H24A 0.97(3) . ?
C24 H24B 1.03(3) . ?
C24 H24C 0.97(4) . ?

loop_
_geom_torsion_atom_site_label_1
_geom_torsion_atom_site_label_2
_geom_torsion_atom_site_label_3
_geom_torsion_atom_site_label_4
_geom_torsion
_geom_torsion_site_symmetry_1
_geom_torsion_site_symmetry_2
_geom_torsion_site_symmetry_3
_geom_torsion_site_symmetry_4
_geom_torsion_publ_flag
C5 C1 C2 C3 -2.2(2) . . . . ?
C6 C1 C2 C3 167.8(2) . . . . ?
C5 C1 C2 C7 -172.6(2) . . . . ?
C6 C1 C2 C7 -2.6(4) . . . . ?
C1 C2 C3 C4 2.9(2) . . . . ?
C7 C2 C3 C4 173.4(2) . . . . ?
C1 C2 C3 C8 -163.7(2) . . . . ?
C7 C2 C3 C8 6.8(3) . . . . ?
C2 C3 C4 C5 -2.5(2) . . . . ?
C8 C3 C4 C5 163.5(2) . . . . ?
C2 C3 C4 C9 -174.0(2) . . . . ?
C8 C3 C4 C9 -8.0(4) . . . . ?
C2 C1 C5 C4 0.7(2) . . . . ?
C6 C1 C5 C4 -169.5(2) . . . . ?
C2 C1 C5 C10 173.2(2) . . . . ?
C6 C1 C5 C10 3.0(4) . . . . ?
C3 C4 C5 C1 1.1(2) . . . . ?
C9 C4 C5 C1 172.9(2) . . . . ?
C3 C4 C5 C10 -171.4(2) . . . . ?
C9 C4 C5 C10 0.4(4) . . . . ?
C15 C11 C12 C13 -1.9(2) . . . . ?
C16 C11 C12 C13 -171.9(2) . . . . ?
C15 C11 C12 C17 167.5(2) . . . . ?
C16 C11 C12 C17 -2.4(4) . . . . ?
C11 C12 C13 C14 2.9(2) . . . . ?
C17 C12 C13 C14 -166.6(2) . . . . ?
C11 C12 C13 C18 173.8(2) . . . . ?
C17 C12 C13 C18 4.3(3) . . . . ?
C12 C13 C14 C15 -2.8(2) . . . . ?
C18 C13 C14 C15 -173.4(2) . . . . ?
C12 C13 C14 C19 161.5(2) . . . . ?
C18 C13 C14 C19 -9.1(4) . . . . ?
C12 C11 C15 C14 0.2(2) . . . . ?
C16 C11 C15 C14 170.4(2) . . . . ?
C12 C11 C15 C20 -171.3(2) . . . . ?
C16 C11 C15 C20 -1.1(3) . . . . ?
C13 C14 C15 C11 1.6(2) . . . . ?
C19 C14 C15 C11 -163.4(2) . . . . ?
C13 C14 C15 C20 173.2(2) . . . . ?
C19 C14 C15 C20 8.2(3) . . . . ?
C21 C22 C23 C24 -178.5(2) . . . . ?
